data_7130294
loop_
_publ_author_name
'Pedrazzani, Riccardo'
'Pinosa, Emanuele'
'Bertuzzi, Giulio'
'MONARI, MAGDA'
'Lauzon, Samuel'
'Ollevier, Thierry'
'Bandini, Marco'

_publ_section_title
;
 Convenient synthesis of tricyclic N(1)-C(2)-fused oxazino-indolones via
 [Au(I)] catalyzed hydrocarboxylation of allenes
;
_journal_name_full 'Chemical Communications'
_journal_paper_doi 10.1039/D2CC02303B
_journal_year 2022
_chemical_formula_sum 'C21 H27 Au Cl N3'
_chemical_formula_weight 553.87
_space_group_crystal_system orthorhombic
_space_group_IT_number 19
_space_group_name_Hall 'P 2ac 2ab'
_space_group_name_H-M_alt 'P 21 21 21'
_atom_sites_solution_hydrogens geom
_audit_creation_method SHELXL-2018/3
_audit_update_record
;
2022-04-19 deposited with the CCDC.	2022-06-28 downloaded from the CCDC.
;
_cell_angle_alpha 90
_cell_angle_beta 90
_cell_angle_gamma 90
_cell_formula_units_Z 4
_cell_length_a 8.1502(11)
_cell_length_b 15.359(2)
_cell_length_c 17.032(2)
_cell_measurement_reflns_used 9986
_cell_measurement_temperature 296(2)
_cell_measurement_theta_max 28.57
_cell_measurement_theta_min 2.39
_cell_volume 2132.0(5)
_computing_cell_refinement 'Bruker SAINT'
_computing_data_collection 'Bruker APEX2'
_computing_data_reduction 'Bruker SAINT'
_computing_molecular_graphics 'Bruker SHELXTL'
_computing_publication_material 'Bruker SHELXTL'
_computing_structure_refinement 'SHELXL-2014 (Sheldrick 2014)'
_computing_structure_solution 'SHELXS-97 (Sheldrick 2008)'
_diffrn_ambient_temperature 296(2)
_diffrn_measured_fraction_theta_full 1.000
_diffrn_measured_fraction_theta_max 1.000
_diffrn_measurement_device_type 'Bruker APEX-II CCD'
_diffrn_measurement_method '\f and \w scans'
_diffrn_radiation_type MoK\a
_diffrn_radiation_wavelength 0.71073
_diffrn_reflns_av_R_equivalents 0.0843
_diffrn_reflns_av_unetI/netI 0.0553
_diffrn_reflns_Laue_measured_fraction_full 1.000
_diffrn_reflns_Laue_measured_fraction_max 1.000
_diffrn_reflns_limit_h_max 9
_diffrn_reflns_limit_h_min -9
_diffrn_reflns_limit_k_max 18
_diffrn_reflns_limit_k_min -18
_diffrn_reflns_limit_l_max 20
_diffrn_reflns_limit_l_min -20
_diffrn_reflns_number 20519
_diffrn_reflns_point_group_measured_fraction_full 0.999
_diffrn_reflns_point_group_measured_fraction_max 0.999
_diffrn_reflns_theta_full 25.242
_diffrn_reflns_theta_max 25.496
_diffrn_reflns_theta_min 1.785
_exptl_absorpt_coefficient_mu 7.035
_exptl_absorpt_correction_T_max 0.9014
_exptl_absorpt_correction_T_min 0.6391
_exptl_absorpt_correction_type multi-scan
_exptl_absorpt_process_details SADABS
_exptl_crystal_colour orange
_exptl_crystal_density_diffrn 1.726
_exptl_crystal_description prism
_exptl_crystal_F_000 1080
_exptl_crystal_size_max 0.24
_exptl_crystal_size_mid 0.22
_exptl_crystal_size_min 0.11
_refine_diff_density_max 2.100
_refine_diff_density_min -0.846
_refine_diff_density_rms 0.155
_refine_ls_abs_structure_details
;
 Refined as an inversion twin.
;
_refine_ls_abs_structure_Flack 0.06(2)
_refine_ls_extinction_method none
_refine_ls_goodness_of_fit_ref 1.117
_refine_ls_hydrogen_treatment constr
_refine_ls_matrix_type full
_refine_ls_number_parameters 242
_refine_ls_number_reflns 3966
_refine_ls_number_restraints 0
_refine_ls_restrained_S_all 1.117
_refine_ls_R_factor_all 0.0467
_refine_ls_R_factor_gt 0.0412
_refine_ls_shift/su_max 0.000
_refine_ls_shift/su_mean 0.000
_refine_ls_structure_factor_coef Fsqd
_refine_ls_weighting_details 'w=1/[\s^2^(Fo^2^)+(0.0424P)^2^+1.1572P] where P=(Fo^2^+2Fc^2^)/3'
_refine_ls_weighting_scheme calc
_refine_ls_wR_factor_gt 0.0901
_refine_ls_wR_factor_ref 0.0925
_reflns_Friedel_coverage 0.744
_reflns_Friedel_fraction_full 0.999
_reflns_Friedel_fraction_max 0.999
_reflns_number_gt 3644
_reflns_number_total 3966
_reflns_threshold_expression 'I > 2\s(I)'
_cod_data_source_file d2cc02303b2.cif
_cod_data_source_block shelx_CCDC1
_cod_database_code 7130294
_shelx_shelxl_version_number 2018/3
_shelx_space_group_comment
;
The symmetry employed for this shelxl refinement is uniquely defined
by the following loop, which should always be used as a source of
symmetry information in preference to the above space-group names.
They are only intended as comments.
;

loop_
_space_group_symop_operation_xyz
'x, y, z'
'-x+1/2, -y, z+1/2'
'x+1/2, -y+1/2, -z'
'-x, y+1/2, -z+1/2'

loop_
_atom_site_label
_atom_site_type_symbol
_atom_site_fract_x
_atom_site_fract_y
_atom_site_fract_z
_atom_site_U_iso_or_equiv
_atom_site_adp_type
_atom_site_occupancy
_atom_site_site_symmetry_order
_atom_site_calc_flag
_atom_site_refinement_flags_posn
_atom_site_refinement_flags_adp
_atom_site_refinement_flags_occupancy
_atom_site_disorder_assembly
_atom_site_disorder_group
Au1 Au 0.57315(7) 0.38311(3) 0.33979(2) 0.03743(16) Uani 1 1 d . . . . .
Cl1 Cl 0.7393(6) 0.4883(2) 0.3875(2) 0.0642(12) Uani 1 1 d . . . . .
N1 N 0.4637(13) 0.2504(6) 0.2265(5) 0.035(3) Uani 1 1 d . . . . .
N2 N 0.3496(11) 0.2254(5) 0.3375(6) 0.0300(19) Uani 1 1 d . . . . .
N3 N 0.3026(15) 0.3091(7) 0.4505(5) 0.044(3) Uani 1 1 d . . . . .
C1 C 0.4405(17) 0.2847(6) 0.2996(6) 0.032(2) Uani 1 1 d . . . . .
C2 C 0.3886(15) 0.1707(7) 0.2210(7) 0.035(3) Uani 1 1 d . . . . .
H2 H 0.385615 0.135558 0.176518 0.042 Uiso 1 1 calc R U . . .
C3 C 0.3209(15) 0.1521(7) 0.2899(6) 0.032(3) Uani 1 1 d . . . . .
C4 C 0.2422(18) 0.0783(8) 0.3217(7) 0.045(3) Uani 1 1 d . . . . .
H4 H 0.222090 0.029260 0.291184 0.054 Uiso 1 1 calc R U . . .
C5 C 0.197(2) 0.0813(9) 0.3983(8) 0.052(4) Uani 1 1 d . . . . .
H5 H 0.153281 0.031805 0.421884 0.062 Uiso 1 1 calc R U . . .
C6 C 0.2143(19) 0.1573(8) 0.4422(8) 0.049(3) Uani 1 1 d . . . . .
H6 H 0.176365 0.157697 0.493660 0.059 Uiso 1 1 calc R U . . .
C7 C 0.2834(18) 0.2299(8) 0.4136(7) 0.039(3) Uani 1 1 d . . . . .
C8 C 0.200(2) 0.3778(10) 0.4195(8) 0.063(4) Uani 1 1 d . . . . .
H8A H 0.216980 0.382333 0.363855 0.095 Uiso 1 1 calc R U . . .
H8B H 0.229046 0.431939 0.444089 0.095 Uiso 1 1 calc R U . . .
H8C H 0.087303 0.364745 0.429959 0.095 Uiso 1 1 calc R U . . .
C9 C 0.285(3) 0.3045(11) 0.5375(8) 0.072(5) Uani 1 1 d . . . . .
H9A H 0.176243 0.284553 0.550436 0.109 Uiso 1 1 calc R U . . .
H9B H 0.301792 0.361196 0.559691 0.109 Uiso 1 1 calc R U . . .
H9C H 0.364152 0.264650 0.558461 0.109 Uiso 1 1 calc R U . . .
C10 C 0.5602(18) 0.2873(7) 0.1645(7) 0.040(3) Uani 1 1 d . . . . .
C11 C 0.4877(15) 0.3487(8) 0.1170(7) 0.035(3) Uani 1 1 d . . . . .
C12 C 0.5821(19) 0.3793(8) 0.0554(7) 0.048(3) Uani 1 1 d . . . . .
H12 H 0.538582 0.420491 0.021219 0.057 Uiso 1 1 calc R U . . .
C13 C 0.739(2) 0.3497(8) 0.0439(7) 0.057(4) Uani 1 1 d . . . . .
H13 H 0.799636 0.370857 0.001772 0.069 Uiso 1 1 calc R U . . .
C14 C 0.807(2) 0.2902(9) 0.0925(8) 0.052(4) Uani 1 1 d . . . . .
H14 H 0.913800 0.271231 0.083377 0.063 Uiso 1 1 calc R U . . .
C15 C 0.7198(15) 0.2569(7) 0.1563(8) 0.038(3) Uani 1 1 d . . . . .
C16 C 0.3234(19) 0.3850(9) 0.1296(8) 0.060(4) Uani 1 1 d . . . . .
H16 H 0.268206 0.347993 0.168332 0.071 Uiso 1 1 calc R U . . .
C17 C 0.330(2) 0.4762(11) 0.1635(13) 0.086(6) Uani 1 1 d . . . . .
H17A H 0.394585 0.475773 0.210738 0.130 Uiso 1 1 calc R U . . .
H17B H 0.221094 0.495671 0.175274 0.130 Uiso 1 1 calc R U . . .
H17C H 0.379505 0.514829 0.126007 0.130 Uiso 1 1 calc R U . . .
C18 C 0.217(2) 0.3864(13) 0.0565(10) 0.076(5) Uani 1 1 d . . . . .
H18A H 0.263292 0.425581 0.018618 0.115 Uiso 1 1 calc R U . . .
H18B H 0.108294 0.405515 0.070031 0.115 Uiso 1 1 calc R U . . .
H18C H 0.211386 0.328887 0.034487 0.115 Uiso 1 1 calc R U . . .
C19 C 0.801(2) 0.1953(10) 0.2128(8) 0.056(4) Uani 1 1 d . . . . .
H19 H 0.717386 0.176627 0.250626 0.067 Uiso 1 1 calc R U . . .
C20 C 0.935(2) 0.2435(12) 0.2589(9) 0.079(5) Uani 1 1 d . . . . .
H20A H 1.028210 0.252969 0.225495 0.119 Uiso 1 1 calc R U . . .
H20B H 0.967345 0.209137 0.303349 0.119 Uiso 1 1 calc R U . . .
H20C H 0.893300 0.298557 0.276623 0.119 Uiso 1 1 calc R U . . .
C21 C 0.865(3) 0.1161(11) 0.1740(11) 0.103(7) Uani 1 1 d . . . . .
H21A H 0.784324 0.093562 0.138546 0.155 Uiso 1 1 calc R U . . .
H21B H 0.890569 0.073047 0.213010 0.155 Uiso 1 1 calc R U . . .
H21C H 0.963083 0.130494 0.145304 0.155 Uiso 1 1 calc R U . . .

loop_
_atom_site_aniso_label
_atom_site_aniso_U_11
_atom_site_aniso_U_22
_atom_site_aniso_U_33
_atom_site_aniso_U_23
_atom_site_aniso_U_13
_atom_site_aniso_U_12
Au1 0.0574(3) 0.0292(2) 0.02564(19) 0.00202(17) -0.0036(2) -0.0051(2)
Cl1 0.099(3) 0.0407(17) 0.053(2) 0.0029(14) -0.026(2) -0.0247(19)
N1 0.047(8) 0.033(5) 0.025(4) 0.002(3) 0.001(4) -0.005(4)
N2 0.030(5) 0.028(4) 0.031(4) 0.001(4) 0.000(5) 0.003(4)
N3 0.055(8) 0.053(6) 0.026(5) -0.005(4) 0.003(5) -0.005(5)
C1 0.041(7) 0.028(5) 0.026(5) 0.010(4) 0.011(6) 0.006(5)
C2 0.041(9) 0.030(6) 0.034(6) -0.005(4) 0.002(5) -0.005(5)
C3 0.031(7) 0.034(5) 0.033(6) 0.002(4) -0.002(5) -0.001(5)
C4 0.050(9) 0.033(6) 0.050(8) 0.009(5) 0.007(7) -0.004(6)
C5 0.060(10) 0.040(7) 0.055(8) 0.023(6) 0.009(8) -0.003(7)
C6 0.056(10) 0.045(7) 0.047(7) 0.016(6) 0.011(7) 0.005(7)
C7 0.042(8) 0.042(7) 0.033(6) 0.009(5) 0.006(6) 0.011(6)
C8 0.082(12) 0.058(8) 0.050(7) -0.011(7) 0.009(8) 0.014(9)
C9 0.088(14) 0.098(12) 0.032(7) -0.016(7) 0.013(8) -0.013(11)
C10 0.054(8) 0.038(5) 0.029(5) -0.003(5) 0.002(8) -0.015(6)
C11 0.041(7) 0.036(6) 0.029(6) 0.007(5) 0.007(5) 0.000(5)
C12 0.066(9) 0.037(6) 0.040(6) 0.008(5) 0.007(7) -0.004(9)
C13 0.090(13) 0.044(7) 0.037(7) 0.007(5) 0.012(8) -0.008(8)
C14 0.055(10) 0.059(8) 0.043(7) 0.005(6) 0.009(7) -0.004(7)
C15 0.032(7) 0.038(6) 0.042(6) 0.000(5) -0.004(7) 0.005(5)
C16 0.067(10) 0.044(7) 0.068(8) 0.037(7) 0.019(7) 0.021(8)
C17 0.082(14) 0.078(11) 0.099(14) -0.022(11) -0.013(13) 0.038(10)
C18 0.066(11) 0.088(11) 0.075(10) -0.008(10) -0.027(9) 0.007(11)
C19 0.050(10) 0.074(10) 0.045(8) 0.020(7) 0.013(7) 0.014(8)
C20 0.055(12) 0.122(15) 0.060(9) 0.021(9) -0.016(10) 0.013(12)
C21 0.15(2) 0.070(11) 0.090(13) 0.032(10) 0.011(13) 0.046(12)

loop_
_atom_type_symbol
_atom_type_description
_atom_type_scat_dispersion_real
_atom_type_scat_dispersion_imag
_atom_type_scat_source
C C 0.0033 0.0016 'International Tables Vol C Tables 4.2.6.8 and 6.1.1.4'
H H 0.0000 0.0000 'International Tables Vol C Tables 4.2.6.8 and 6.1.1.4'
Au Au -2.0133 8.8022 'International Tables Vol C Tables 4.2.6.8 and 6.1.1.4'
Cl Cl 0.1484 0.1585 'International Tables Vol C Tables 4.2.6.8 and 6.1.1.4'
N N 0.0061 0.0033 'International Tables Vol C Tables 4.2.6.8 and 6.1.1.4'

loop_
_geom_angle_atom_site_label_1
_geom_angle_atom_site_label_2
_geom_angle_atom_site_label_3
_geom_angle
_geom_angle_site_symmetry_1
_geom_angle_site_symmetry_3
_geom_angle_publ_flag
C1 Au1 Cl1 175.8(4) . . ?
C1 N1 C2 110.2(9) . . ?
C1 N1 C10 126.5(9) . . ?
C2 N1 C10 123.2(9) . . ?
C1 N2 C3 111.1(9) . . ?
C1 N2 C7 128.5(10) . . ?
C3 N2 C7 120.4(9) . . ?
C7 N3 C8 114.4(11) . . ?
C7 N3 C9 113.6(11) . . ?
C8 N3 C9 110.0(12) . . ?
N2 C1 N1 104.7(9) . . ?
N2 C1 Au1 130.9(8) . . ?
N1 C1 Au1 122.3(8) . . ?
C3 C2 N1 108.5(10) . . ?
C3 C2 H2 125.8 . . ?
N1 C2 H2 125.8 . . ?
C2 C3 N2 105.6(9) . . ?
C2 C3 C4 134.5(11) . . ?
N2 C3 C4 119.9(10) . . ?
C5 C4 C3 117.8(12) . . ?
C5 C4 H4 121.1 . . ?
C3 C4 H4 121.1 . . ?
C4 C5 C6 121.0(12) . . ?
C4 C5 H5 119.5 . . ?
C6 C5 H5 119.5 . . ?
C7 C6 C5 123.0(12) . . ?
C7 C6 H6 118.5 . . ?
C5 C6 H6 118.5 . . ?
C6 C7 N3 128.0(12) . . ?
C6 C7 N2 117.1(11) . . ?
N3 C7 N2 114.8(10) . . ?
N3 C8 H8A 109.5 . . ?
N3 C8 H8B 109.5 . . ?
H8A C8 H8B 109.5 . . ?
N3 C8 H8C 109.5 . . ?
H8A C8 H8C 109.5 . . ?
H8B C8 H8C 109.5 . . ?
N3 C9 H9A 109.5 . . ?
N3 C9 H9B 109.5 . . ?
H9A C9 H9B 109.5 . . ?
N3 C9 H9C 109.5 . . ?
H9A C9 H9C 109.5 . . ?
H9B C9 H9C 109.5 . . ?
C11 C10 C15 125.0(12) . . ?
C11 C10 N1 117.9(12) . . ?
C15 C10 N1 117.1(11) . . ?
C10 C11 C12 116.0(12) . . ?
C10 C11 C16 124.5(11) . . ?
C12 C11 C16 119.4(11) . . ?
C13 C12 C11 121.0(12) . . ?
C13 C12 H12 119.5 . . ?
C11 C12 H12 119.5 . . ?
C14 C13 C12 121.3(13) . . ?
C14 C13 H13 119.3 . . ?
C12 C13 H13 119.3 . . ?
C13 C14 C15 121.0(15) . . ?
C13 C14 H14 119.5 . . ?
C15 C14 H14 119.5 . . ?
C10 C15 C14 115.6(12) . . ?
C10 C15 C19 124.0(12) . . ?
C14 C15 C19 120.3(12) . . ?
C11 C16 C18 114.0(13) . . ?
C11 C16 C17 111.9(14) . . ?
C18 C16 C17 108.7(13) . . ?
C11 C16 H16 107.3 . . ?
C18 C16 H16 107.3 . . ?
C17 C16 H16 107.3 . . ?
C16 C17 H17A 109.5 . . ?
C16 C17 H17B 109.5 . . ?
H17A C17 H17B 109.5 . . ?
C16 C17 H17C 109.5 . . ?
H17A C17 H17C 109.5 . . ?
H17B C17 H17C 109.5 . . ?
C16 C18 H18A 109.5 . . ?
C16 C18 H18B 109.5 . . ?
H18A C18 H18B 109.5 . . ?
C16 C18 H18C 109.5 . . ?
H18A C18 H18C 109.5 . . ?
H18B C18 H18C 109.5 . . ?
C21 C19 C15 112.8(12) . . ?
C21 C19 C20 111.8(16) . . ?
C15 C19 C20 109.7(12) . . ?
C21 C19 H19 107.4 . . ?
C15 C19 H19 107.4 . . ?
C20 C19 H19 107.4 . . ?
C19 C20 H20A 109.5 . . ?
C19 C20 H20B 109.5 . . ?
H20A C20 H20B 109.5 . . ?
C19 C20 H20C 109.5 . . ?
H20A C20 H20C 109.5 . . ?
H20B C20 H20C 109.5 . . ?
C19 C21 H21A 109.5 . . ?
C19 C21 H21B 109.5 . . ?
H21A C21 H21B 109.5 . . ?
C19 C21 H21C 109.5 . . ?
H21A C21 H21C 109.5 . . ?
H21B C21 H21C 109.5 . . ?

loop_
_geom_bond_atom_site_label_1
_geom_bond_atom_site_label_2
_geom_bond_distance
_geom_bond_site_symmetry_2
_geom_bond_publ_flag
Au1 C1 1.980(12) . ?
Au1 Cl1 2.259(3) . ?
N1 C1 1.366(13) . ?
N1 C2 1.372(14) . ?
N1 C10 1.434(15) . ?
N2 C1 1.339(14) . ?
N2 C3 1.406(14) . ?
N2 C7 1.406(15) . ?
N3 C7 1.378(16) . ?
N3 C8 1.444(18) . ?
N3 C9 1.491(16) . ?
C2 C3 1.328(16) . ?
C2 H2 0.9300 . ?
C3 C4 1.410(16) . ?
C4 C5 1.357(19) . ?
C4 H4 0.9300 . ?
C5 C6 1.394(19) . ?
C5 H5 0.9300 . ?
C6 C7 1.340(18) . ?
C6 H6 0.9300 . ?
C8 H8A 0.9600 . ?
C8 H8B 0.9600 . ?
C8 H8C 0.9600 . ?
C9 H9A 0.9600 . ?
C9 H9B 0.9600 . ?
C9 H9C 0.9600 . ?
C10 C11 1.376(17) . ?
C10 C15 1.389(18) . ?
C11 C12 1.384(17) . ?
C11 C16 1.466(19) . ?
C12 C13 1.37(2) . ?
C12 H12 0.9300 . ?
C13 C14 1.35(2) . ?
C13 H13 0.9300 . ?
C14 C15 1.396(19) . ?
C14 H14 0.9300 . ?
C15 C19 1.503(17) . ?
C16 C18 1.52(2) . ?
C16 C17 1.52(2) . ?
C16 H16 0.9800 . ?
C17 H17A 0.9600 . ?
C17 H17B 0.9600 . ?
C17 H17C 0.9600 . ?
C18 H18A 0.9600 . ?
C18 H18B 0.9600 . ?
C18 H18C 0.9600 . ?
C19 C21 1.48(2) . ?
C19 C20 1.54(2) . ?
C19 H19 0.9800 . ?
C20 H20A 0.9600 . ?
C20 H20B 0.9600 . ?
C20 H20C 0.9600 . ?
C21 H21A 0.9600 . ?
C21 H21B 0.9600 . ?
C21 H21C 0.9600 . ?
